data_7135461
loop_
_publ_author_name
'Bhadauriya, Kiran'
'Goyal, Ayusie'
'Kumar, Rakesh'
'Singh, Baghendra'
'Draksharapu, Apparao'

_publ_section_title
;
 Heterometallic molecular Ni-salen catalysts for efficient
 electrocatalytic oxygen evolution reaction.
;
_journal_issue 23
_journal_name_full 'Chemical communications (Cambridge, England)'
_journal_page_first 6396
_journal_page_last 6399
_journal_paper_doi 10.1039/d5cc07209c
_journal_volume 62
_journal_year 2026
_chemical_formula_moiety 'C24 H31 Mn N3 Ni O6, 2(Cl O4), C2 H3 N'
_chemical_formula_sum 'C26 H34 Cl2 Mn N4 Ni O14'
_chemical_formula_weight 811.12
_space_group_crystal_system triclinic
_space_group_IT_number 2
_space_group_name_Hall '-P 1'
_space_group_name_H-M_alt 'P -1'
_atom_sites_solution_hydrogens mixed
_atom_sites_solution_primary dual
_audit_creation_date 2025-04-15
_audit_creation_method
;
Olex2 1.5
(compiled 2024.02.16 svn.r378c4104 for OlexSys, GUI svn.r6928)
;
_audit_update_record
;
2025-11-13 deposited with the CCDC.	2026-02-26 downloaded from the CCDC.
;
_cell_angle_alpha 100.569(4)
_cell_angle_beta 104.558(5)
_cell_angle_gamma 105.991(4)
_cell_formula_units_Z 2
_cell_length_a 8.4801(13)
_cell_length_b 13.367(2)
_cell_length_c 16.142(3)
_cell_measurement_reflns_used 9958
_cell_measurement_temperature 100
_cell_measurement_theta_max 28.43
_cell_measurement_theta_min 2.59
_cell_volume 1638.5(5)
_computing_cell_refinement 'SAINT V8.38A (Bruker, 2018)'
_computing_data_reduction 'SAINT V8.38A (Bruker, 2018)'
_computing_molecular_graphics 'Olex2 1.5 (Dolomanov et al., 2009)'
_computing_publication_material 'Olex2 1.5 (Dolomanov et al., 2009)'
_computing_structure_refinement 'SHELXL 2018/3 (Sheldrick, 2015)'
_computing_structure_solution 'SHELXT 2014/5 (Sheldrick, 2014)'
_diffrn_ambient_temperature 100(2)
_diffrn_detector 'CCD area detector'
_diffrn_detector_area_resol_mean 7.9
_diffrn_detector_type 'Bruker SMART CCD 1K area detector'
_diffrn_measured_fraction_theta_full 0.992
_diffrn_measured_fraction_theta_max 0.986
_diffrn_measurement_device 'three-circle diffractometer'
_diffrn_measurement_device_type 'Bruker SMART CCD 1K area detector'
_diffrn_measurement_method '\w scans'
_diffrn_radiation_monochromator graphite
_diffrn_radiation_probe x-ray
_diffrn_radiation_type MoK\a
_diffrn_radiation_wavelength 0.71073
_diffrn_reflns_av_R_equivalents 0.0662
_diffrn_reflns_av_unetI/netI 0.0607
_diffrn_reflns_Laue_measured_fraction_full 0.992
_diffrn_reflns_Laue_measured_fraction_max 0.986
_diffrn_reflns_limit_h_max 11
_diffrn_reflns_limit_h_min -11
_diffrn_reflns_limit_k_max 17
_diffrn_reflns_limit_k_min -17
_diffrn_reflns_limit_l_max 21
_diffrn_reflns_limit_l_min -21
_diffrn_reflns_number 31963
_diffrn_reflns_point_group_measured_fraction_full 0.992
_diffrn_reflns_point_group_measured_fraction_max 0.986
_diffrn_reflns_theta_full 25.242
_diffrn_reflns_theta_max 28.474
_diffrn_reflns_theta_min 2.550
_diffrn_source 'sealed X-ray tube'
_diffrn_source_current 1.0
_diffrn_source_power 0.05
_diffrn_source_target Mo
_diffrn_source_voltage 50.0
_diffrn_standards_number 0
_exptl_absorpt_coefficient_mu 1.196
_exptl_absorpt_correction_T_max 0.7457
_exptl_absorpt_correction_T_min 0.6371
_exptl_absorpt_correction_type none
_exptl_absorpt_process_details
;
SADABS-2016/2 (Bruker,2016/2) was used for absorption correction.
wR2(int) was 0.1170 before and 0.0733 after correction.
The Ratio of minimum to maximum transmission is 0.8544.
The \l/2 correction factor is Not present.
;
_exptl_crystal_colour 'reddish red'
_exptl_crystal_colour_modifier reddish
_exptl_crystal_colour_primary red
_exptl_crystal_density_diffrn 1.644
_exptl_crystal_description needle
_exptl_crystal_F_000 834
_exptl_crystal_size_max 0.22
_exptl_crystal_size_mid 0.18
_exptl_crystal_size_min 0.18
_refine_diff_density_max 2.602
_refine_diff_density_min -2.056
_refine_diff_density_rms 0.210
_refine_ls_extinction_method none
_refine_ls_goodness_of_fit_ref 1.233
_refine_ls_hydrogen_treatment constr
_refine_ls_matrix_type full
_refine_ls_number_parameters 441
_refine_ls_number_reflns 8181
_refine_ls_number_restraints 12
_refine_ls_restrained_S_all 1.232
_refine_ls_R_factor_all 0.1339
_refine_ls_R_factor_gt 0.1256
_refine_ls_shift/su_max 0.001
_refine_ls_shift/su_mean 0.000
_refine_ls_structure_factor_coef Fsqd
_refine_ls_weighting_details 'w=1/[\s^2^(Fo^2^)+(0.0496P)^2^+36.6296P] where P=(Fo^2^+2Fc^2^)/3'
_refine_ls_weighting_scheme calc
_refine_ls_wR_factor_gt 0.2839
_refine_ls_wR_factor_ref 0.2877
_reflns_Friedel_coverage 0.000
_reflns_number_gt 7371
_reflns_number_total 8181
_reflns_threshold_expression 'I > 2\s(I)'
_cod_data_source_file d5cc07209c2.cif
_cod_data_source_block 8jand_0m_a
_cod_depositor_comments 'Adding full bibliography for 7135461--7135463.cif.'
_cod_original_cell_volume 1638.5(4)
_cod_database_code 7135461
_shelx_shelxl_version_number 2018/3
_shelx_space_group_comment
;
The symmetry employed for this shelxl refinement is uniquely defined
by the following loop, which should always be used as a source of
symmetry information in preference to the above space-group names.
They are only intended as comments.
;
_shelx_estimated_absorpt_t_max 0.813
_shelx_estimated_absorpt_t_min 0.779
_olex2_refinement_description
;
1. Fixed Uiso
 At 1.2 times of:
  All C(H) groups, All C(H,H) groups, All C(H,H,H,H) groups
 At 1.5 times of:
  All C(H,H,H) groups, All O(H,H) groups
2. Uiso/Uaniso restraints and constraints
Uanis(C22) \\sim Ueq: with sigma of 0.1 and sigma for terminal atoms of 0.2
Uanis(C22) \\sim Ueq, Uanis(O4) \\sim Ueq: with sigma of 0.1 and sigma for
terminal atoms of 0.2
Uanis(C9B) = Uanis(C9A)
Uanis(C14B) = Uanis(C14A)
Uanis(C12B) = Uanis(C12A)
Uanis(C11A) = Uanis(C11B)
Uanis(N1) = Uanis(C8)
Uanis(C22) = Uanis(O4)
3. Others
 Fixed Sof: H13C(0.5) H13D(0.5) H13A(0.5) H13B(0.5) C14A(0.5) H14A(0.5)
 C12A(0.5) H12A(0.5) H12B(0.5) C11B(0.5) H11A(0.5) H11B(0.5) C14B(0.5)
 H14B(0.5) C12B(0.5) H12C(0.5) H12D(0.5) C11A(0.5) H11C(0.5) H11D(0.5)
 H10A(0.5) H10B(0.5) H10C(0.5) H10D(0.5) C9A(0.5) H9A(0.5) C9B(0.5) H9B(0.5)
4.a Free rotating group:
 O5(H5A,H5B)
4.b Rotating group:
 O6(H6A,H6B)
4.c Ternary CH refined with riding coordinates:
 C14A(H14A), C14B(H14B), C9A(H9A), C9B(H9B)
4.d Secondary CH2 refined with riding coordinates:
 C13(H13C,H13D), C13(H13A,H13B), C12A(H12A,H12B), C11B(H11A,H11B), C12B(H12C,
 H12D), C11A(H11C,H11D), C10(H10A,H10B), C10(H10C,H10D)
4.e Aromatic/amide H refined with riding coordinates:
 C4(H4), C5(H5), C3(H3), C19(H19), C8(H8), C17(H17), C15(H15), C18(H18)
4.f Idealised Me refined as rotating group:
 C24(H24A,H24B,H24C), C1(H1A,H1B,H1C), C26(H26A,H26B,H26C), C22(H22A,H22B,H22C)
;
_olex2_submission_special_instructions 'No special instructions were received'

loop_
_space_group_symop_operation_xyz
'x, y, z'
'-x, -y, -z'

loop_
_atom_site_label
_atom_site_type_symbol
_atom_site_fract_x
_atom_site_fract_y
_atom_site_fract_z
_atom_site_U_iso_or_equiv
_atom_site_adp_type
_atom_site_occupancy
_atom_site_site_symmetry_order
_atom_site_calc_flag
_atom_site_refinement_flags_posn
_atom_site_refinement_flags_adp
_atom_site_refinement_flags_occupancy
_atom_site_disorder_assembly
_atom_site_disorder_group
Ni1 Ni 0.60934(13) 0.46429(8) 0.34753(6) 0.0097(2) Uani 1 1 d . . . . .
Mn1 Mn 0.54706(16) 0.62944(10) 0.23165(8) 0.0138(3) Uani 1 1 d . . . . .
Cl2 Cl -0.0507(3) 0.40834(17) 0.20736(14) 0.0239(5) Uani 1 1 d . . . . .
Cl1 Cl 0.1567(3) 0.88820(18) 0.22612(17) 0.0277(5) Uani 1 1 d . . . . .
O3 O 0.5056(8) 0.4615(5) 0.2320(4) 0.0162(11) Uani 1 1 d . . . . .
O4 O 0.3597(11) 0.4957(5) 0.0858(5) 0.0373(16) Uani 1 1 d . U . . .
O2 O 0.6532(8) 0.6116(5) 0.3651(4) 0.0197(12) Uani 1 1 d . . . . .
O5 O 0.7908(8) 0.6543(5) 0.2117(5) 0.0248(14) Uani 1 1 d G . . . .
H5A H 0.867619 0.625734 0.227230 0.037 Uiso 1 1 d G U . . .
H5B H 0.847559 0.717335 0.210950 0.037 Uiso 1 1 d G U . . .
O1 O 0.6826(8) 0.8049(5) 0.3536(4) 0.0202(13) Uani 1 1 d . . . . .
O6 O 0.3142(9) 0.6459(6) 0.2486(5) 0.0272(15) Uani 1 1 d . . . . .
H6A H 0.229283 0.589389 0.216822 0.041 Uiso 1 1 d R U . . .
H6B H 0.316282 0.647027 0.301888 0.041 Uiso 1 1 d R U . . .
N1 N 0.7168(13) 0.4742(6) 0.4646(5) 0.0306(16) Uani 1 1 d . . . . .
O11 O 0.1154(10) 0.3970(7) 0.2320(6) 0.0392(18) Uani 1 1 d . . . . .
O9 O -0.0121(10) 0.8756(6) 0.2309(6) 0.041(2) Uani 1 1 d . . . . .
O10 O 0.1579(12) 0.7853(6) 0.1831(7) 0.045(2) Uani 1 1 d . . . . .
N2 N 0.5600(11) 0.3177(6) 0.3268(5) 0.0244(17) Uani 1 1 d . . . . .
O14 O -0.0254(10) 0.5166(6) 0.1955(6) 0.0367(18) Uani 1 1 d . . . . .
C21 C 0.4209(10) 0.3732(6) 0.1635(5) 0.0139(14) Uani 1 1 d . . . . .
N3 N 0.5167(11) 0.7462(6) 0.1470(5) 0.0233(16) Uani 1 1 d . . . . .
C6 C 0.7857(10) 0.6665(6) 0.5231(5) 0.0141(14) Uani 1 1 d . . . . .
C7 C 0.7251(10) 0.6865(6) 0.4404(5) 0.0152(15) Uani 1 1 d . . . . .
C2 C 0.7404(10) 0.7942(6) 0.4386(5) 0.0148(15) Uani 1 1 d . . . . .
O8 O 0.1993(13) 0.9651(7) 0.1764(7) 0.052(2) Uani 1 1 d . . . . .
C20 C 0.3411(11) 0.3887(6) 0.0826(5) 0.0158(15) Uani 1 1 d . . . . .
C4 C 0.8688(13) 0.8562(7) 0.5983(6) 0.026(2) Uani 1 1 d . . . . .
H4 H 0.916999 0.913657 0.651465 0.032 Uiso 1 1 calc R U . . .
O7 O 0.2796(13) 0.9283(8) 0.3133(7) 0.065(3) Uani 1 1 d . . . . .
O12 O -0.1211(12) 0.4004(9) 0.2777(7) 0.059(3) Uani 1 1 d . . . . .
C5 C 0.8571(11) 0.7517(7) 0.6017(6) 0.0191(16) Uani 1 1 d . . . . .
H5 H 0.897568 0.737594 0.657285 0.023 Uiso 1 1 calc R U . . .
O13 O -0.1645(16) 0.3319(8) 0.1282(6) 0.074(4) Uani 1 1 d . . . . .
C16 C 0.4083(12) 0.2690(7) 0.1688(5) 0.0190(16) Uani 1 1 d . . . . .
C3 C 0.8091(12) 0.8770(7) 0.5158(6) 0.0217(17) Uani 1 1 d . . . . .
H3 H 0.816247 0.948566 0.513423 0.026 Uiso 1 1 calc R U . . .
C19 C 0.2530(12) 0.3023(7) 0.0069(6) 0.0229(18) Uani 1 1 d . . . . .
H19 H 0.200338 0.314273 -0.048011 0.027 Uiso 1 1 calc R U . . .
C8 C 0.7819(15) 0.5614(7) 0.5303(6) 0.0306(16) Uani 1 1 d . . . . .
H8 H 0.830995 0.554501 0.587851 0.037 Uiso 1 1 calc R U . . .
C17 C 0.3184(12) 0.1813(6) 0.0921(6) 0.0212(18) Uani 1 1 d . . . . .
H17 H 0.310453 0.110074 0.095916 0.025 Uiso 1 1 calc R U . . .
C15 C 0.4809(14) 0.2455(7) 0.2515(6) 0.030(2) Uani 1 1 d . . . . .
H15 H 0.469324 0.172417 0.250115 0.036 Uiso 1 1 calc R U . . .
C18 C 0.2425(14) 0.1967(7) 0.0123(6) 0.027(2) Uani 1 1 d . . . . .
H18 H 0.183342 0.136898 -0.038937 0.032 Uiso 1 1 calc R U . . .
N4 N -0.3133(16) 1.0722(9) 0.1912(8) 0.047(3) Uani 1 1 d . . . . .
C13 C 0.6143(14) 0.1735(7) 0.4061(6) 0.025(2) Uani 1 1 d . . . . .
H13C H 0.610396 0.123437 0.351603 0.031 Uiso 0.5 1 calc R U P A 1
H13D H 0.496979 0.154557 0.412003 0.031 Uiso 0.5 1 calc R U P A 1
H13A H 0.506887 0.115281 0.366230 0.031 Uiso 0.5 1 calc R U P B -1
H13B H 0.710735 0.170216 0.382849 0.031 Uiso 0.5 1 calc R U P B -1
C23 C 0.4616(13) 0.7926(8) 0.1018(6) 0.028(2) Uani 1 1 d . . . . .
C24 C 0.3897(15) 0.8508(8) 0.0443(7) 0.033(2) Uani 1 1 d . . . . .
H24A H 0.267575 0.809033 0.011680 0.049 Uiso 1 1 calc R U . . .
H24B H 0.453549 0.861860 0.001997 0.049 Uiso 1 1 calc R U . . .
H24C H 0.398996 0.921099 0.080146 0.049 Uiso 1 1 calc R U . . .
C1 C 0.6951(15) 0.9119(7) 0.3470(7) 0.032(2) Uani 1 1 d . . . . .
H1A H 0.664891 0.911900 0.284227 0.048 Uiso 1 1 calc R U . . .
H1B H 0.813729 0.961117 0.378782 0.048 Uiso 1 1 calc R U . . .
H1C H 0.615099 0.936115 0.373321 0.048 Uiso 1 1 calc R U . . .
C25 C -0.1980(14) 1.0908(8) 0.1699(7) 0.031(2) Uani 1 1 d . . . . .
C26 C -0.0506(15) 1.1125(9) 0.1381(8) 0.037(2) Uani 1 1 d . . . . .
H26A H -0.090805 1.090758 0.072951 0.055 Uiso 1 1 calc R U . . .
H26B H 0.022576 1.071426 0.160118 0.055 Uiso 1 1 calc R U . . .
H26C H 0.016438 1.189936 0.159740 0.055 Uiso 1 1 calc R U . . .
C14A C 0.680(2) 0.2922(12) 0.4026(10) 0.0106(19) Uani 0.5 1 d . . P C 1
H14A H 0.800971 0.313323 0.400674 0.013 Uiso 0.5 1 calc R U P C 1
C12A C 0.749(2) 0.1668(14) 0.4908(11) 0.019(2) Uani 0.5 1 d . . P C 1
H12A H 0.717809 0.091957 0.496457 0.023 Uiso 0.5 1 calc R U P C 1
H12B H 0.866544 0.187492 0.484785 0.023 Uiso 0.5 1 calc R U P C 1
C11B C 0.830(2) 0.2457(14) 0.5602(12) 0.018(2) Uani 0.5 1 d . . P C -1
H11A H 0.921454 0.238580 0.533838 0.021 Uiso 0.5 1 calc R U P C -1
H11B H 0.861309 0.234941 0.620437 0.021 Uiso 0.5 1 calc R U P C -1
C14B C 0.592(2) 0.2865(12) 0.4139(10) 0.0106(19) Uani 0.5 1 d . . P C -1
H14B H 0.498987 0.291255 0.440705 0.013 Uiso 0.5 1 calc R U P C -1
C12B C 0.654(2) 0.1624(14) 0.5017(11) 0.019(2) Uani 0.5 1 d . . P C -1
H12C H 0.562778 0.173855 0.526225 0.023 Uiso 0.5 1 calc R U P C -1
H12D H 0.655995 0.088577 0.501530 0.023 Uiso 0.5 1 calc R U P C -1
C11A C 0.748(2) 0.2431(14) 0.5722(12) 0.018(2) Uani 0.5 1 d . . P C 1
H11C H 0.825274 0.236098 0.626455 0.021 Uiso 0.5 1 calc R U P C 1
H11D H 0.629444 0.224724 0.576326 0.021 Uiso 0.5 1 calc R U P C 1
C10 C 0.8111(14) 0.3608(7) 0.5649(6) 0.025(2) Uani 1 1 d . . . . .
H10A H 0.719326 0.367383 0.590935 0.030 Uiso 0.5 1 calc R U P C -1
H10B H 0.921303 0.418194 0.602575 0.030 Uiso 0.5 1 calc R U P C -1
H10C H 0.924994 0.378109 0.554907 0.030 Uiso 0.5 1 calc R U P C 1
H10D H 0.820924 0.413247 0.619465 0.030 Uiso 0.5 1 calc R U P C 1
C9A C 0.667(2) 0.3628(12) 0.4820(10) 0.0119(19) Uani 0.5 1 d . . P C 1
H9A H 0.548334 0.339630 0.488034 0.014 Uiso 0.5 1 calc R U P C 1
C9B C 0.764(2) 0.3725(12) 0.4704(10) 0.0119(19) Uani 0.5 1 d . . P C -1
H9B H 0.857710 0.369047 0.443652 0.014 Uiso 0.5 1 calc R U P C -1
C22 C 0.2626(16) 0.5131(8) 0.0065(7) 0.0373(16) Uani 1 1 d . U . . .
H22A H 0.270789 0.589278 0.017566 0.056 Uiso 1 1 calc R U . . .
H22B H 0.141008 0.467381 -0.010742 0.056 Uiso 1 1 calc R U . . .
H22C H 0.309621 0.494719 -0.041533 0.056 Uiso 1 1 calc R U . . .

loop_
_atom_site_aniso_label
_atom_site_aniso_U_11
_atom_site_aniso_U_22
_atom_site_aniso_U_33
_atom_site_aniso_U_23
_atom_site_aniso_U_13
_atom_site_aniso_U_12
Ni1 0.0115(5) 0.0080(4) 0.0089(4) 0.0024(3) 0.0020(3) 0.0033(3)
Mn1 0.0144(6) 0.0142(6) 0.0154(6) 0.0074(4) 0.0046(4) 0.0069(5)
Cl2 0.0260(11) 0.0176(9) 0.0226(10) 0.0038(8) -0.0004(8) 0.0075(8)
Cl1 0.0228(10) 0.0205(10) 0.0410(13) 0.0174(9) 0.0076(9) 0.0059(8)
O3 0.026(3) 0.013(3) 0.008(2) 0.004(2) 0.002(2) 0.008(2)
O4 0.059(4) 0.013(2) 0.022(3) 0.006(2) -0.015(3) 0.009(3)
O2 0.028(3) 0.011(3) 0.016(3) 0.009(2) 0.000(2) 0.005(2)
O5 0.015(3) 0.018(3) 0.038(4) 0.005(3) 0.009(3) 0.002(2)
O1 0.031(3) 0.012(3) 0.015(3) 0.004(2) -0.001(2) 0.011(2)
O6 0.023(3) 0.032(4) 0.038(4) 0.025(3) 0.014(3) 0.014(3)
N1 0.061(4) 0.010(3) 0.010(2) 0.003(2) -0.005(3) 0.011(3)
O11 0.038(4) 0.036(4) 0.048(5) 0.011(4) 0.011(4) 0.021(4)
O9 0.033(4) 0.023(4) 0.068(6) 0.006(4) 0.023(4) 0.009(3)
O10 0.054(5) 0.030(4) 0.071(6) 0.023(4) 0.035(5) 0.026(4)
N2 0.041(5) 0.010(3) 0.014(3) 0.007(3) -0.003(3) 0.004(3)
O14 0.031(4) 0.033(4) 0.050(5) 0.019(4) 0.008(3) 0.017(3)
C21 0.016(4) 0.013(3) 0.012(3) 0.003(3) 0.006(3) 0.003(3)
N3 0.033(4) 0.018(4) 0.021(4) 0.007(3) 0.013(3) 0.008(3)
C6 0.017(4) 0.009(3) 0.014(3) 0.002(3) 0.003(3) 0.003(3)
C7 0.017(4) 0.008(3) 0.019(4) 0.002(3) 0.003(3) 0.005(3)
C2 0.019(4) 0.012(3) 0.013(3) 0.006(3) 0.001(3) 0.006(3)
O8 0.064(6) 0.048(5) 0.077(7) 0.054(5) 0.041(5) 0.028(5)
C20 0.021(4) 0.008(3) 0.018(4) 0.004(3) 0.003(3) 0.005(3)
C4 0.037(5) 0.017(4) 0.016(4) -0.001(3) -0.001(4) 0.008(4)
O7 0.047(6) 0.052(6) 0.066(7) 0.024(5) -0.016(5) -0.005(5)
O12 0.041(5) 0.078(7) 0.066(7) 0.035(6) 0.025(5) 0.016(5)
C5 0.016(4) 0.025(4) 0.016(4) 0.004(3) 0.004(3) 0.010(3)
O13 0.095(8) 0.041(5) 0.042(5) -0.015(4) -0.035(5) 0.023(5)
C16 0.027(4) 0.015(4) 0.011(4) 0.000(3) 0.002(3) 0.005(3)
C3 0.028(5) 0.016(4) 0.019(4) 0.006(3) 0.003(3) 0.009(3)
C19 0.029(5) 0.020(4) 0.015(4) 0.007(3) 0.003(3) 0.003(4)
C8 0.061(4) 0.010(3) 0.010(2) 0.003(2) -0.005(3) 0.011(3)
C17 0.035(5) 0.005(3) 0.016(4) -0.001(3) 0.006(3) 0.000(3)
C15 0.049(6) 0.013(4) 0.016(4) 0.005(3) -0.006(4) 0.005(4)
C18 0.044(6) 0.019(4) 0.012(4) -0.002(3) 0.007(4) 0.008(4)
N4 0.055(7) 0.035(5) 0.055(7) 0.016(5) 0.016(6) 0.021(5)
C13 0.047(6) 0.010(4) 0.017(4) 0.006(3) 0.003(4) 0.010(4)
C23 0.033(5) 0.022(4) 0.021(4) 0.007(4) 0.004(4) 0.001(4)
C24 0.048(6) 0.022(5) 0.022(5) 0.010(4) -0.002(4) 0.012(4)
C1 0.050(6) 0.010(4) 0.024(5) 0.003(3) -0.004(4) 0.007(4)
C25 0.030(5) 0.016(4) 0.038(6) 0.008(4) -0.001(4) 0.002(4)
C26 0.034(6) 0.032(5) 0.050(7) 0.015(5) 0.015(5) 0.015(5)
C14A 0.011(5) 0.013(5) 0.012(5) 0.007(4) 0.007(4) 0.006(5)
C12A 0.023(6) 0.023(6) 0.021(6) 0.016(5) 0.009(5) 0.014(6)
C11B 0.017(7) 0.017(5) 0.020(6) 0.008(4) 0.003(5) 0.010(6)
C14B 0.011(5) 0.013(5) 0.012(5) 0.007(4) 0.007(4) 0.006(5)
C12B 0.023(6) 0.023(6) 0.021(6) 0.016(5) 0.009(5) 0.014(6)
C11A 0.017(7) 0.017(5) 0.020(6) 0.008(4) 0.003(5) 0.010(6)
C10 0.047(6) 0.009(4) 0.012(4) 0.004(3) 0.000(4) 0.007(4)
C9A 0.015(5) 0.008(4) 0.012(5) 0.000(4) 0.007(4) 0.003(4)
C9B 0.015(5) 0.008(4) 0.012(5) 0.000(4) 0.007(4) 0.003(4)
C22 0.059(4) 0.013(2) 0.022(3) 0.006(2) -0.015(3) 0.009(3)

loop_
_atom_type_symbol
_atom_type_description
_atom_type_scat_dispersion_real
_atom_type_scat_dispersion_imag
_atom_type_scat_source
C C 0.0033 0.0016 'International Tables Vol C Tables 4.2.6.8 and 6.1.1.4'
H H 0.0000 0.0000 'International Tables Vol C Tables 4.2.6.8 and 6.1.1.4'
Cl Cl 0.1484 0.1585 'International Tables Vol C Tables 4.2.6.8 and 6.1.1.4'
Mn Mn 0.3368 0.7283 'International Tables Vol C Tables 4.2.6.8 and 6.1.1.4'
N N 0.0061 0.0033 'International Tables Vol C Tables 4.2.6.8 and 6.1.1.4'
Ni Ni 0.3393 1.1124 'International Tables Vol C Tables 4.2.6.8 and 6.1.1.4'
O O 0.0106 0.0060 'International Tables Vol C Tables 4.2.6.8 and 6.1.1.4'

loop_
_geom_angle_atom_site_label_1
_geom_angle_atom_site_label_2
_geom_angle_atom_site_label_3
_geom_angle
_geom_angle_site_symmetry_1
_geom_angle_site_symmetry_3
_geom_angle_publ_flag
O3 Ni1 O2 82.2(2) . . ?
O3 Ni1 N1 177.3(3) . . ?
N1 Ni1 O2 95.1(3) . . ?
N2 Ni1 O3 96.0(3) . . ?
N2 Ni1 O2 178.1(3) . . ?
N2 Ni1 N1 86.7(3) . . ?
O3 Mn1 O4 65.8(2) . . ?
O3 Mn1 O2 67.4(2) . . ?
O3 Mn1 O1 132.9(2) . . ?
O3 Mn1 N3 146.0(2) . . ?
O4 Mn1 O1 159.8(2) . . ?
O2 Mn1 O4 132.7(2) . . ?
O2 Mn1 O1 65.5(2) . . ?
O2 Mn1 N3 146.4(3) . . ?
O5 Mn1 O3 94.1(2) . . ?
O5 Mn1 O4 98.9(3) . . ?
O5 Mn1 O2 90.6(3) . . ?
O5 Mn1 O1 88.2(2) . . ?
O5 Mn1 O6 165.2(3) . . ?
O5 Mn1 N3 84.9(3) . . ?
O6 Mn1 O3 100.7(2) . . ?
O6 Mn1 O4 86.2(3) . . ?
O6 Mn1 O2 96.0(3) . . ?
O6 Mn1 O1 82.6(3) . . ?
O6 Mn1 N3 82.2(3) . . ?
N3 Mn1 O4 80.7(2) . . ?
N3 Mn1 O1 81.1(2) . . ?
O11 Cl2 O14 107.1(5) . . ?
O12 Cl2 O11 109.1(6) . . ?
O12 Cl2 O14 108.3(6) . . ?
O13 Cl2 O11 112.7(6) . . ?
O13 Cl2 O14 109.1(6) . . ?
O13 Cl2 O12 110.3(8) . . ?
O9 Cl1 O10 108.2(5) . . ?
O9 Cl1 O8 109.0(5) . . ?
O9 Cl1 O7 110.0(7) . . ?
O10 Cl1 O8 110.6(6) . . ?
O7 Cl1 O10 110.4(6) . . ?
O7 Cl1 O8 108.6(6) . . ?
Ni1 O3 Mn1 105.9(3) . . ?
C21 O3 Ni1 126.2(5) . . ?
C21 O3 Mn1 127.9(5) . . ?
C20 O4 Mn1 115.2(5) . . ?
C20 O4 C22 115.2(7) . . ?
C22 O4 Mn1 129.5(5) . . ?
Ni1 O2 Mn1 104.5(3) . . ?
C7 O2 Ni1 127.2(5) . . ?
C7 O2 Mn1 128.3(5) . . ?
Mn1 O5 H5A 131.0 . . ?
Mn1 O5 H5B 118.1 . . ?
H5A O5 H5B 104.4 . . ?
C2 O1 Mn1 115.0(4) . . ?
C2 O1 C1 116.3(6) . . ?
C1 O1 Mn1 128.5(5) . . ?
Mn1 O6 H6A 109.4 . . ?
Mn1 O6 H6B 109.4 . . ?
H6A O6 H6B 104.3 . . ?
C8 N1 Ni1 126.2(6) . . ?
C8 N1 C9A 120.4(9) . . ?
C8 N1 C9B 122.2(9) . . ?
C9A N1 Ni1 110.4(7) . . ?
C9A N1 C9B 33.2(8) . . ?
C9B N1 Ni1 109.6(7) . . ?
C15 N2 Ni1 127.1(6) . . ?
C15 N2 C14A 119.4(9) . . ?
C15 N2 C14B 121.2(9) . . ?
C14A N2 Ni1 110.3(7) . . ?
C14B N2 Ni1 110.6(7) . . ?
C14B N2 C14A 30.2(7) . . ?
O3 C21 C20 116.9(7) . . ?
O3 C21 C16 124.0(7) . . ?
C16 C21 C20 119.1(7) . . ?
C23 N3 Mn1 163.9(8) . . ?
C7 C6 C8 121.8(7) . . ?
C5 C6 C7 120.3(7) . . ?
C5 C6 C8 117.8(7) . . ?
O2 C7 C6 124.0(7) . . ?
O2 C7 C2 117.6(7) . . ?
C6 C7 C2 118.4(7) . . ?
O1 C2 C7 113.4(7) . . ?
C3 C2 O1 125.6(7) . . ?
C3 C2 C7 121.0(7) . . ?
O4 C20 C21 113.9(7) . . ?
O4 C20 C19 124.8(7) . . ?
C19 C20 C21 121.3(7) . . ?
C5 C4 H4 120.1 . . ?
C5 C4 C3 119.8(8) . . ?
C3 C4 H4 120.1 . . ?
C6 C5 H5 119.9 . . ?
C4 C5 C6 120.3(8) . . ?
C4 C5 H5 119.9 . . ?
C21 C16 C17 119.6(8) . . ?
C21 C16 C15 122.5(8) . . ?
C17 C16 C15 117.9(8) . . ?
C2 C3 C4 120.3(8) . . ?
C2 C3 H3 119.9 . . ?
C4 C3 H3 119.9 . . ?
C20 C19 H19 120.3 . . ?
C20 C19 C18 119.4(8) . . ?
C18 C19 H19 120.3 . . ?
N1 C8 C6 125.3(8) . . ?
N1 C8 H8 117.4 . . ?
C6 C8 H8 117.4 . . ?
C16 C17 H17 119.3 . . ?
C18 C17 C16 121.3(8) . . ?
C18 C17 H17 119.3 . . ?
N2 C15 C16 124.0(8) . . ?
N2 C15 H15 118.0 . . ?
C16 C15 H15 118.0 . . ?
C19 C18 H18 120.4 . . ?
C17 C18 C19 119.3(8) . . ?
C17 C18 H18 120.4 . . ?
H13C C13 H13D 108.8 . . ?
H13C C13 H13A 57.2 . . ?
H13C C13 H13B 51.7 . . ?
H13D C13 H13A 51.6 . . ?
H13D C13 H13B 160.4 . . ?
H13A C13 H13B 108.9 . . ?
C14A C13 H13C 110.7 . . ?
C14A C13 H13D 110.7 . . ?
C14A C13 H13A 127.3 . . ?
C14A C13 H13B 81.5 . . ?
C14A C13 C12A 105.3(10) . . ?
C14A C13 C14B 29.7(7) . . ?
C12A C13 H13C 110.7 . . ?
C12A C13 H13D 110.7 . . ?
C12A C13 H13A 127.3 . . ?
C12A C13 H13B 79.2 . . ?
C14B C13 H13C 126.4 . . ?
C14B C13 H13D 81.2 . . ?
C14B C13 H13A 110.8 . . ?
C14B C13 H13B 110.8 . . ?
C14B C13 C12A 114.2(10) . . ?
C12B C13 H13C 128.9 . . ?
C12B C13 H13D 79.4 . . ?
C12B C13 H13A 110.8 . . ?
C12B C13 H13B 110.8 . . ?
C12B C13 C14A 112.8(10) . . ?
C12B C13 C12A 31.8(9) . . ?
C12B C13 C14B 104.6(10) . . ?
N3 C23 C24 179.4(12) . . ?
C23 C24 H24A 109.5 . . ?
C23 C24 H24B 109.5 . . ?
C23 C24 H24C 109.5 . . ?
H24A C24 H24B 109.5 . . ?
H24A C24 H24C 109.5 . . ?
H24B C24 H24C 109.5 . . ?
O1 C1 H1A 109.5 . . ?
O1 C1 H1B 109.5 . . ?
O1 C1 H1C 109.5 . . ?
H1A C1 H1B 109.5 . . ?
H1A C1 H1C 109.5 . . ?
H1B C1 H1C 109.5 . . ?
N4 C25 C26 177.6(13) . . ?
C25 C26 H26A 109.5 . . ?
C25 C26 H26B 109.5 . . ?
C25 C26 H26C 109.5 . . ?
H26A C26 H26B 109.5 . . ?
H26A C26 H26C 109.5 . . ?
H26B C26 H26C 109.5 . . ?
N2 C14A C13 113.8(11) . . ?
N2 C14A H14A 111.1 . . ?
C13 C14A H14A 111.1 . . ?
C14B C14A N2 73.7(15) . . ?
C14B C14A C13 76.1(16) . . ?
C14B C14A H14A 167.1 . . ?
C14B C14A C9A 55.9(16) . . ?
C14B C14A C9B 91.7(18) . . ?
C9A C14A N2 101.0(11) . . ?
C9A C14A C13 108.2(11) . . ?
C9A C14A H14A 111.1 . . ?
C9B C14A N2 114.1(13) . . ?
C9B C14A C13 124.4(13) . . ?
C9B C14A H14A 75.3 . . ?
C9B C14A C9A 35.8(10) . . ?
C13 C12A H12A 110.0 . . ?
C13 C12A H12B 110.0 . . ?
H12A C12A H12B 108.4 . . ?
C11B C12A C13 123.2(14) . . ?
C11B C12A H12A 119.6 . . ?
C11B C12A H12B 79.8 . . ?
C11B C12A C11A 30.2(10) . . ?
C12B C12A C13 71.3(16) . . ?
C12B C12A H12A 81.3 . . ?
C12B C12A H12B 168.4 . . ?
C12B C12A C11B 90(2) . . ?
C12B C12A C11A 59.6(18) . . ?
C11A C12A C13 108.6(12) . . ?
C11A C12A H12A 110.0 . . ?
C11A C12A H12B 110.0 . . ?
C12A C11B H11A 76.4 . . ?
C12A C11B H11B 122.1 . . ?
C12A C11B C12B 34.0(11) . . ?
C12A C11B C10 121.6(14) . . ?
H11A C11B H11B 108.6 . . ?
C12B C11B H11A 110.4 . . ?
C12B C11B H11B 110.4 . . ?
C12B C11B C10 106.6(12) . . ?
C11A C11B C12A 93(2) . . ?
C11A C11B H11A 169.0 . . ?
C11A C11B H11B 78.2 . . ?
C11A C11B C12B 59(2) . . ?
C11A C11B C10 73.9(19) . . ?
C10 C11B H11A 110.4 . . ?
C10 C11B H11B 110.4 . . ?
N2 C14B C13 113.9(10) . . ?
N2 C14B H14B 110.8 . . ?
N2 C14B C9B 101.9(11) . . ?
C13 C14B H14B 110.8 . . ?
C14A C14B N2 76.0(15) . . ?
C14A C14B C13 74.2(15) . . ?
C14A C14B H14B 167.4 . . ?
C14A C14B C9A 91.8(19) . . ?
C14A C14B C9B 56.7(16) . . ?
C9A C14B N2 115.5(13) . . ?
C9A C14B C13 123.0(13) . . ?
C9A C14B H14B 75.7 . . ?
C9A C14B C9B 35.2(10) . . ?
C9B C14B C13 108.2(11) . . ?
C9B C14B H14B 110.8 . . ?
C13 C12B H12C 109.7 . . ?
C13 C12B H12D 109.7 . . ?
C12A C12B C13 76.8(17) . . ?
C12A C12B C11B 56.2(18) . . ?
C12A C12B H12C 165.7 . . ?
C12A C12B H12D 80.4 . . ?
C12A C12B C11A 86(2) . . ?
C11B C12B C13 110.0(13) . . ?
C11B C12B H12C 109.7 . . ?
C11B C12B H12D 109.7 . . ?
H12C C12B H12D 108.2 . . ?
C11A C12B C13 123.7(15) . . ?
C11A C12B C11B 29.8(10) . . ?
C11A C12B H12C 79.9 . . ?
C11A C12B H12D 119.7 . . ?
C12A C11A H11C 109.9 . . ?
C12A C11A H11D 109.9 . . ?
C12A C11A C10 108.9(13) . . ?
C11B C11A C12A 57(2) . . ?
C11B C11A C12B 92(2) . . ?
C11B C11A H11C 77.5 . . ?
C11B C11A H11D 167.0 . . ?
C11B C11A C10 78(2) . . ?
C12B C11A C12A 34.4(11) . . ?
C12B C11A H11C 124.1 . . ?
C12B C11A H11D 75.5 . . ?
C12B C11A C10 121.1(14) . . ?
H11C C11A H11D 108.3 . . ?
C10 C11A H11C 109.9 . . ?
C10 C11A H11D 109.9 . . ?
C11B C10 H10A 110.1 . . ?
C11B C10 H10B 110.1 . . ?
C11B C10 H10C 82.9 . . ?
C11B C10 H10D 125.3 . . ?
C11B C10 C9A 113.7(10) . . ?
C11A C10 C11B 28.1(8) . . ?
C11A C10 H10A 82.4 . . ?
C11A C10 H10B 126.0 . . ?
C11A C10 H10C 110.9 . . ?
C11A C10 H10D 110.9 . . ?
C11A C10 C9A 104.2(10) . . ?
H10A C10 H10B 108.5 . . ?
H10A C10 H10C 160.1 . . ?
H10A C10 H10D 51.4 . . ?
H10B C10 H10C 51.9 . . ?
H10B C10 H10D 57.1 . . ?
H10C C10 H10D 108.9 . . ?
C9A C10 H10A 78.3 . . ?
C9A C10 H10B 129.7 . . ?
C9A C10 H10C 110.9 . . ?
C9A C10 H10D 110.9 . . ?
C9B C10 C11B 107.8(10) . . ?
C9B C10 C11A 115.0(10) . . ?
C9B C10 H10A 110.1 . . ?
C9B C10 H10B 110.1 . . ?
C9B C10 H10C 78.3 . . ?
C9B C10 H10D 126.8 . . ?
C9B C10 C9A 32.7(8) . . ?
N1 C9A C10 109.7(10) . . ?
N1 C9A H9A 112.7 . . ?
C14A C9A N1 102.3(11) . . ?
C14A C9A C10 106.1(11) . . ?
C14A C9A H9A 112.7 . . ?
C14B C9A N1 114.3(13) . . ?
C14B C9A C14A 32.2(9) . . ?
C14B C9A C10 123.7(13) . . ?
C14B C9A H9A 80.6 . . ?
C10 C9A H9A 112.7 . . ?
C9B C9A N1 73.5(14) . . ?
C9B C9A C14A 58.1(14) . . ?
C9B C9A C14B 90.3(17) . . ?
C9B C9A C10 70.1(15) . . ?
C9B C9A H9A 170.5 . . ?
N1 C9B H9B 111.5 . . ?
C14A C9B N1 113.9(13) . . ?
C14A C9B C14B 31.6(9) . . ?
C14A C9B C10 122.7(13) . . ?
C14A C9B H9B 79.9 . . ?
C14B C9B N1 99.5(11) . . ?
C14B C9B C10 109.7(12) . . ?
C14B C9B H9B 111.5 . . ?
C10 C9B N1 112.7(10) . . ?
C10 C9B H9B 111.5 . . ?
C9A C9B N1 73.2(14) . . ?
C9A C9B C14A 86.1(17) . . ?
C9A C9B C14B 54.5(14) . . ?
C9A C9B C10 77.2(15) . . ?
C9A C9B H9B 165.9 . . ?
O4 C22 H22A 109.5 . . ?
O4 C22 H22B 109.5 . . ?
O4 C22 H22C 109.5 . . ?
H22A C22 H22B 109.5 . . ?
H22A C22 H22C 109.5 . . ?
H22B C22 H22C 109.5 . . ?

loop_
_geom_bond_atom_site_label_1
_geom_bond_atom_site_label_2
_geom_bond_distance
_geom_bond_site_symmetry_2
_geom_bond_publ_flag
Ni1 O3 1.840(5) . ?
Ni1 O2 1.854(6) . ?
Ni1 N1 1.842(7) . ?
Ni1 N2 1.834(7) . ?
Mn1 O3 2.176(6) . ?
Mn1 O4 2.504(7) . ?
Mn1 O2 2.200(6) . ?
Mn1 O5 2.117(6) . ?
Mn1 O1 2.527(6) . ?
Mn1 O6 2.124(7) . ?
Mn1 N3 2.279(8) . ?
Cl2 O11 1.422(8) . ?
Cl2 O14 1.459(8) . ?
Cl2 O12 1.417(10) . ?
Cl2 O13 1.403(9) . ?
Cl1 O9 1.418(8) . ?
Cl1 O10 1.426(8) . ?
Cl1 O8 1.441(7) . ?
Cl1 O7 1.425(10) . ?
O3 C21 1.336(9) . ?
O4 C20 1.384(9) . ?
O4 C22 1.435(10) . ?
O2 C7 1.302(10) . ?
O5 H5A 0.8503 . ?
O5 H5B 0.8513 . ?
O1 C2 1.383(9) . ?
O1 C1 1.431(10) . ?
O6 H6A 0.8516 . ?
O6 H6B 0.8530 . ?
N1 C8 1.299(11) . ?
N1 C9A 1.531(16) . ?
N1 C9B 1.533(16) . ?
N2 C15 1.289(11) . ?
N2 C14A 1.536(16) . ?
N2 C14B 1.520(16) . ?
C21 C20 1.392(11) . ?
C21 C16 1.387(11) . ?
N3 C23 1.136(12) . ?
C6 C7 1.407(11) . ?
C6 C5 1.406(11) . ?
C6 C8 1.423(11) . ?
C7 C2 1.416(10) . ?
C2 C3 1.375(11) . ?
C20 C19 1.391(12) . ?
C4 H4 0.9500 . ?
C4 C5 1.385(12) . ?
C4 C3 1.408(12) . ?
C5 H5 0.9500 . ?
C16 C17 1.411(11) . ?
C16 C15 1.451(11) . ?
C3 H3 0.9500 . ?
C19 H19 0.9500 . ?
C19 C18 1.410(12) . ?
C8 H8 0.9500 . ?
C17 H17 0.9500 . ?
C17 C18 1.367(12) . ?
C15 H15 0.9500 . ?
C18 H18 0.9500 . ?
N4 C25 1.097(15) . ?
C13 H13C 0.9900 . ?
C13 H13D 0.9900 . ?
C13 H13A 0.9900 . ?
C13 H13B 0.9900 . ?
C13 C14A 1.547(17) . ?
C13 C12A 1.581(18) . ?
C13 C14B 1.561(16) . ?
C13 C12B 1.538(18) . ?
C23 C24 1.443(13) . ?
C24 H24A 0.9800 . ?
C24 H24B 0.9800 . ?
C24 H24C 0.9800 . ?
C1 H1A 0.9800 . ?
C1 H1B 0.9800 . ?
C1 H1C 0.9800 . ?
C25 C26 1.444(16) . ?
C26 H26A 0.9800 . ?
C26 H26B 0.9800 . ?
C26 H26C 0.9800 . ?
C14A H14A 1.0000 . ?
C14A C14B 0.80(2) . ?
C14A C9A 1.49(2) . ?
C14A C9B 1.27(2) . ?
C12A H12A 0.9900 . ?
C12A H12B 0.9900 . ?
C12A C11B 1.27(3) . ?
C12A C12B 0.86(2) . ?
C12A C11A 1.51(2) . ?
C11B H11A 0.9900 . ?
C11B H11B 0.9900 . ?
C11B C12B 1.53(3) . ?
C11B C11A 0.76(2) . ?
C11B C10 1.581(18) . ?
C14B H14B 1.0000 . ?
C14B C9A 1.24(2) . ?
C14B C9B 1.52(2) . ?
C12B H12C 0.9900 . ?
C12B H12D 0.9900 . ?
C12B C11A 1.31(3) . ?
C11A H11C 0.9900 . ?
C11A H11D 0.9900 . ?
C11A C10 1.553(19) . ?
C10 H10A 0.9900 . ?
C10 H10B 0.9900 . ?
C10 H10C 0.9900 . ?
C10 H10D 0.9900 . ?
C10 C9A 1.581(17) . ?
C10 C9B 1.525(17) . ?
C9A H9A 1.0000 . ?
C9A C9B 0.88(2) . ?
C9B H9B 1.0000 . ?
C22 H22A 0.9800 . ?
C22 H22B 0.9800 . ?
C22 H22C 0.9800 . ?

loop_
_geom_hbond_atom_site_label_D
_geom_hbond_atom_site_label_H
_geom_hbond_atom_site_label_A
_geom_hbond_distance_DH
_geom_hbond_distance_HA
_geom_hbond_distance_DA
_geom_hbond_angle_DHA
_geom_hbond_site_symmetry_A
_geom_hbond_publ_flag
O5 H5A O14 0.85 1.97 2.737(10) 148.6 1_655 yes
O5 H5B O9 0.85 2.04 2.884(10) 170.6 1_655 yes
O6 H6A O14 0.85 2.02 2.737(10) 141.4 . yes

loop_
_geom_torsion_atom_site_label_1
_geom_torsion_atom_site_label_2
_geom_torsion_atom_site_label_3
_geom_torsion_atom_site_label_4
_geom_torsion
_geom_torsion_site_symmetry_1
_geom_torsion_site_symmetry_2
_geom_torsion_site_symmetry_3
_geom_torsion_site_symmetry_4
_geom_torsion_publ_flag
Ni1 O3 C21 C20 175.5(6) . . . . ?
Ni1 O3 C21 C16 -4.3(12) . . . . ?
Ni1 O2 C7 C6 1.2(12) . . . . ?
Ni1 O2 C7 C2 -177.8(6) . . . . ?
Ni1 N1 C8 C6 -1.7(18) . . . . ?
Ni1 N1 C9A C14A 43.8(12) . . . . ?
Ni1 N1 C9A C14B 12.2(16) . . . . ?
Ni1 N1 C9A C10 156.0(8) . . . . ?
Ni1 N1 C9A C9B 94.9(14) . . . . ?
Ni1 N1 C9B C14A -19.8(16) . . . . ?
Ni1 N1 C9B C14B -49.3(11) . . . . ?
Ni1 N1 C9B C10 -165.4(9) . . . . ?
Ni1 N1 C9B C9A -97.6(14) . . . . ?
Ni1 N2 C15 C16 -3.1(17) . . . . ?
Ni1 N2 C14A C13 162.8(8) . . . . ?
Ni1 N2 C14A C14B 96.4(16) . . . . ?
Ni1 N2 C14A C9A 47.0(11) . . . . ?
Ni1 N2 C14A C9B 12.0(15) . . . . ?
Ni1 N2 C14B C13 -160.4(9) . . . . ?
Ni1 N2 C14B C14A -95.1(16) . . . . ?
Ni1 N2 C14B C9A -9.8(16) . . . . ?
Ni1 N2 C14B C9B -44.2(11) . . . . ?
Mn1 O3 C21 C20 -3.7(10) . . . . ?
Mn1 O3 C21 C16 176.6(6) . . . . ?
Mn1 O4 C20 C21 4.1(10) . . . . ?
Mn1 O4 C20 C19 -175.4(7) . . . . ?
Mn1 O2 C7 C6 178.4(6) . . . . ?
Mn1 O2 C7 C2 -0.6(11) . . . . ?
Mn1 O1 C2 C7 4.8(9) . . . . ?
Mn1 O1 C2 C3 -176.0(7) . . . . ?
O3 Ni1 O2 Mn1 -2.1(3) . . . . ?
O3 Ni1 O2 C7 175.6(7) . . . . ?
O3 Ni1 N2 C15 1.5(10) . . . . ?
O3 Ni1 N2 C14A 160.9(8) . . . . ?
O3 Ni1 N2 C14B -166.8(8) . . . . ?
O3 C21 C20 O4 -1.0(11) . . . . ?
O3 C21 C20 C19 178.6(8) . . . . ?
O3 C21 C16 C17 -178.9(8) . . . . ?
O3 C21 C16 C15 2.7(14) . . . . ?
O4 C20 C19 C18 -179.7(9) . . . . ?
O2 Ni1 O3 Mn1 2.2(3) . . . . ?
O2 Ni1 O3 C21 -177.1(7) . . . . ?
O2 Ni1 N1 C8 4.8(11) . . . . ?
O2 Ni1 N1 C9A 165.1(8) . . . . ?
O2 Ni1 N1 C9B -159.4(8) . . . . ?
O2 C7 C2 O1 -3.1(11) . . . . ?
O2 C7 C2 C3 177.6(8) . . . . ?
O1 C2 C3 C4 -177.9(9) . . . . ?
N1 Ni1 O2 Mn1 177.6(4) . . . . ?
N1 Ni1 O2 C7 -4.7(8) . . . . ?
N1 Ni1 N2 C15 -178.3(11) . . . . ?
N1 Ni1 N2 C14A -18.9(8) . . . . ?
N1 Ni1 N2 C14B 13.4(8) . . . . ?
N1 C9A C9B C14A -116.4(11) . . . . ?
N1 C9A C9B C14B -115.3(12) . . . . ?
N1 C9A C9B C10 118.7(8) . . . . ?
N2 Ni1 O3 Mn1 -178.5(4) . . . . ?
N2 Ni1 O3 C21 2.2(7) . . . . ?
N2 Ni1 N1 C8 -174.5(11) . . . . ?
N2 Ni1 N1 C9A -14.1(8) . . . . ?
N2 Ni1 N1 C9B 21.3(9) . . . . ?
N2 C14A C14B C13 120.3(8) . . . . ?
N2 C14A C14B C9A -115.9(12) . . . . ?
N2 C14A C14B C9B -114.6(12) . . . . ?
N2 C14A C9A N1 -54.7(12) . . . . ?
N2 C14A C9A C14B 61.6(16) . . . . ?
N2 C14A C9A C10 -169.7(10) . . . . ?
N2 C14A C9A C9B -116.2(17) . . . . ?
N2 C14A C9B N1 5.0(18) . . . . ?
N2 C14A C9B C14B 72.9(17) . . . . ?
N2 C14A C9B C10 146.8(12) . . . . ?
N2 C14A C9B C9A 74.7(18) . . . . ?
N2 C14B C9A N1 -1.5(19) . . . . ?
N2 C14B C9A C14A -75.4(17) . . . . ?
N2 C14B C9A C10 -139.7(13) . . . . ?
N2 C14B C9A C9B -73.6(19) . . . . ?
N2 C14B C9B N1 56.4(12) . . . . ?
N2 C14B C9B C14A -64.3(16) . . . . ?
N2 C14B C9B C10 174.8(10) . . . . ?
N2 C14B C9B C9A 117.8(18) . . . . ?
C21 C20 C19 C18 0.8(14) . . . . ?
C21 C16 C17 C18 -0.3(14) . . . . ?
C21 C16 C15 N2 1.2(17) . . . . ?
C6 C7 C2 O1 177.8(7) . . . . ?
C6 C7 C2 C3 -1.5(13) . . . . ?
C7 C6 C5 C4 -0.1(13) . . . . ?
C7 C6 C8 N1 -3.5(17) . . . . ?
C7 C2 C3 C4 1.3(14) . . . . ?
C20 C21 C16 C17 1.4(13) . . . . ?
C20 C21 C16 C15 -177.1(9) . . . . ?
C20 C19 C18 C17 0.4(15) . . . . ?
C5 C6 C7 O2 -178.1(8) . . . . ?
C5 C6 C7 C2 0.9(12) . . . . ?
C5 C6 C8 N1 178.3(11) . . . . ?
C5 C4 C3 C2 -0.5(15) . . . . ?
C16 C21 C20 O4 178.8(8) . . . . ?
C16 C21 C20 C19 -1.6(13) . . . . ?
C16 C17 C18 C19 -0.6(15) . . . . ?
C3 C4 C5 C6 -0.1(14) . . . . ?
C8 N1 C9A C14A -154.6(12) . . . . ?
C8 N1 C9A C14B 173.8(14) . . . . ?
C8 N1 C9A C10 -42.3(16) . . . . ?
C8 N1 C9A C9B -103.5(17) . . . . ?
C8 N1 C9B C14A 175.2(13) . . . . ?
C8 N1 C9B C14B 145.7(12) . . . . ?
C8 N1 C9B C10 29.5(17) . . . . ?
C8 N1 C9B C9A 97.4(17) . . . . ?
C8 C6 C7 O2 3.7(14) . . . . ?
C8 C6 C7 C2 -177.2(9) . . . . ?
C8 C6 C5 C4 178.1(9) . . . . ?
C17 C16 C15 N2 -177.3(11) . . . . ?
C15 N2 C14A C13 -36.0(16) . . . . ?
C15 N2 C14A C14B -102.3(17) . . . . ?
C15 N2 C14A C9A -151.7(11) . . . . ?
C15 N2 C14A C9B 173.2(13) . . . . ?
C15 N2 C14B C13 30.5(17) . . . . ?
C15 N2 C14B C14A 95.8(18) . . . . ?
C15 N2 C14B C9A -178.9(13) . . . . ?
C15 N2 C14B C9B 146.7(11) . . . . ?
C15 C16 C17 C18 178.2(10) . . . . ?
C13 C14A C14B N2 -120.3(8) . . . . ?
C13 C14A C14B C9A 123.8(12) . . . . ?
C13 C14A C14B C9B 125.1(12) . . . . ?
C13 C14A C9A N1 -174.5(10) . . . . ?
C13 C14A C9A C14B -58.1(16) . . . . ?
C13 C14A C9A C10 70.6(13) . . . . ?
C13 C14A C9A C9B 124.0(18) . . . . ?
C13 C14A C9B N1 -142.3(13) . . . . ?
C13 C14A C9B C14B -74.3(18) . . . . ?
C13 C14A C9B C10 0(2) . . . . ?
C13 C14A C9B C9A -73(2) . . . . ?
C13 C12A C11B C12B 67.4(19) . . . . ?
C13 C12A C11B C11A 68(3) . . . . ?
C13 C12A C11B C10 -4(3) . . . . ?
C13 C12A C12B C11B -125.4(13) . . . . ?
C13 C12A C12B C11A -126.0(12) . . . . ?
C13 C12A C11A C11B -125(2) . . . . ?
C13 C12A C11A C12B 54.0(16) . . . . ?
C13 C12A C11A C10 -63.8(16) . . . . ?
C13 C14B C9A N1 146.2(12) . . . . ?
C13 C14B C9A C14A 72.3(18) . . . . ?
C13 C14B C9A C10 8(2) . . . . ?
C13 C14B C9A C9B 74(2) . . . . ?
C13 C14B C9B N1 176.8(10) . . . . ?
C13 C14B C9B C14A 56.0(16) . . . . ?
C13 C14B C9B C10 -64.9(14) . . . . ?
C13 C14B C9B C9A -121.8(18) . . . . ?
C13 C12B C11A C12A -71.3(19) . . . . ?
C13 C12B C11A C11B -70(2) . . . . ?
C13 C12B C11A C10 7(3) . . . . ?
C1 O1 C2 C7 -179.8(8) . . . . ?
C1 O1 C2 C3 -0.5(13) . . . . ?
C14A N2 C15 C16 -160.9(11) . . . . ?
C14A N2 C14B C13 -65.3(16) . . . . ?
C14A N2 C14B C9A 85(2) . . . . ?
C14A N2 C14B C9B 50.9(15) . . . . ?
C14A C13 C12A C11B 32(2) . . . . ?
C14A C13 C12A C12B 108.7(18) . . . . ?
C14A C13 C12A C11A 61.3(15) . . . . ?
C14A C13 C14B N2 66.4(16) . . . . ?
C14A C13 C14B C9A -82(2) . . . . ?
C14A C13 C14B C9B -46.1(15) . . . . ?
C14A C13 C12B C12A -82.3(19) . . . . ?
C14A C13 C12B C11B -36.2(16) . . . . ?
C14A C13 C12B C11A -6(2) . . . . ?
C14A C14B C9A N1 73.9(19) . . . . ?
C14A C14B C9A C10 -64(2) . . . . ?
C14A C14B C9A C9B 2(2) . . . . ?
C14A C14B C9B N1 120.8(18) . . . . ?
C14A C14B C9B C10 -120.9(19) . . . . ?
C14A C14B C9B C9A -178(3) . . . . ?
C14A C9A C9B N1 116.4(11) . . . . ?
C14A C9A C9B C14B 1.1(13) . . . . ?
C14A C9A C9B C10 -124.8(12) . . . . ?
C12A C13 C14A N2 -177.1(11) . . . . ?
C12A C13 C14A C14B -112.1(17) . . . . ?
C12A C13 C14A C9A -65.7(14) . . . . ?
C12A C13 C14A C9B -29.7(19) . . . . ?
C12A C13 C14B N2 144.7(12) . . . . ?
C12A C13 C14B C14A 78.3(18) . . . . ?
C12A C13 C14B C9A -3(2) . . . . ?
C12A C13 C14B C9B 32.2(15) . . . . ?
C12A C13 C12B C11B 46.1(17) . . . . ?
C12A C13 C12B C11A 76(2) . . . . ?
C12A C11B C12B C13 -57.6(17) . . . . ?
C12A C11B C12B C11A 179(3) . . . . ?
C12A C11B C11A C12B -0.7(16) . . . . ?
C12A C11B C11A C10 -122.2(13) . . . . ?
C12A C11B C10 C11A 83(2) . . . . ?
C12A C11B C10 C9A 8(2) . . . . ?
C12A C11B C10 C9B -27(2) . . . . ?
C12A C12B C11A C11B 1(2) . . . . ?
C12A C12B C11A C10 78(2) . . . . ?
C12A C11A C10 C11B -48.7(19) . . . . ?
C12A C11A C10 C9A 65.2(15) . . . . ?
C12A C11A C10 C9B 32.4(17) . . . . ?
C11B C12A C12B C13 125.4(13) . . . . ?
C11B C12A C12B C11A -0.6(14) . . . . ?
C11B C12A C11A C12B 179(3) . . . . ?
C11B C12A C11A C10 61(2) . . . . ?
C11B C12B C11A C12A -1(2) . . . . ?
C11B C12B C11A C10 77(2) . . . . ?
C11B C11A C10 C9A 114(2) . . . . ?
C11B C11A C10 C9B 81(2) . . . . ?
C11B C10 C9A N1 -149.6(11) . . . . ?
C11B C10 C9A C14A -39.8(15) . . . . ?
C11B C10 C9A C14B -10(2) . . . . ?
C11B C10 C9A C9B -86.3(17) . . . . ?
C11B C10 C9B N1 171.7(11) . . . . ?
C11B C10 C9B C14A 29.5(19) . . . . ?
C11B C10 C9B C14B 61.8(14) . . . . ?
C11B C10 C9B C9A 106.3(16) . . . . ?
C14B N2 C15 C16 164.0(11) . . . . ?
C14B N2 C14A C13 66.3(16) . . . . ?
C14B N2 C14A C9A -49.4(15) . . . . ?
C14B N2 C14A C9B -84.5(19) . . . . ?
C14B C13 C14A N2 -64.9(16) . . . . ?
C14B C13 C14A C9A 46.4(15) . . . . ?
C14B C13 C14A C9B 82(2) . . . . ?
C14B C13 C12A C11B 2(2) . . . . ?
C14B C13 C12A C12B 78.6(19) . . . . ?
C14B C13 C12A C11A 31.1(17) . . . . ?
C14B C13 C12B C12A -112.5(18) . . . . ?
C14B C13 C12B C11B -66.4(15) . . . . ?
C14B C13 C12B C11A -36(2) . . . . ?
C14B C14A C9A N1 -116.3(18) . . . . ?
C14B C14A C9A C10 128.7(19) . . . . ?
C14B C14A C9A C9B -178(2) . . . . ?
C14B C14A C9B N1 -68.0(19) . . . . ?
C14B C14A C9B C10 74(2) . . . . ?
C14B C14A C9B C9A 2(2) . . . . ?
C14B C9A C9B N1 115.3(12) . . . . ?
C14B C9A C9B C14A -1.1(13) . . . . ?
C14B C9A C9B C10 -126.0(12) . . . . ?
C12B C13 C14A N2 -144.3(12) . . . . ?
C12B C13 C14A C14B -79.3(18) . . . . ?
C12B C13 C14A C9A -32.9(16) . . . . ?
C12B C13 C14A C9B 3(2) . . . . ?
C12B C13 C12A C11B -77(2) . . . . ?
C12B C13 C12A C11A -47.4(17) . . . . ?
C12B C13 C14B N2 177.0(11) . . . . ?
C12B C13 C14B C14A 110.6(17) . . . . ?
C12B C13 C14B C9A 28.8(19) . . . . ?
C12B C13 C14B C9B 64.5(14) . . . . ?
C12B C12A C11B C11A 1(2) . . . . ?
C12B C12A C11B C10 -72(2) . . . . ?
C12B C12A C11A C11B -179(3) . . . . ?
C12B C12A C11A C10 -117.8(19) . . . . ?
C12B C11B C11A C12A 0.7(16) . . . . ?
C12B C11B C11A C10 -121.5(13) . . . . ?
C12B C11B C10 C11A 49.4(18) . . . . ?
C12B C11B C10 C9A -25.9(17) . . . . ?
C12B C11B C10 C9B -60.4(16) . . . . ?
C12B C11A C10 C11B -84(2) . . . . ?
C12B C11A C10 C9A 30(2) . . . . ?
C12B C11A C10 C9B -3(2) . . . . ?
C11A C12A C11B C12B -1(2) . . . . ?
C11A C12A C11B C10 -73(2) . . . . ?
C11A C12A C12B C13 126.0(12) . . . . ?
C11A C12A C12B C11B 0.6(14) . . . . ?
C11A C11B C12B C13 124(2) . . . . ?
C11A C11B C12B C12A -179(3) . . . . ?
C11A C11B C10 C9A -75(2) . . . . ?
C11A C11B C10 C9B -110(2) . . . . ?
C11A C10 C9A N1 -177.6(11) . . . . ?
C11A C10 C9A C14A -67.9(14) . . . . ?
C11A C10 C9A C14B -37.9(19) . . . . ?
C11A C10 C9A C9B -114.3(16) . . . . ?
C11A C10 C9B N1 142.5(12) . . . . ?
C11A C10 C9B C14A 0(2) . . . . ?
C11A C10 C9B C14B 32.6(16) . . . . ?
C11A C10 C9B C9A 77.0(17) . . . . ?
C10 C11B C12B C13 64.9(16) . . . . ?
C10 C11B C12B C12A 122(2) . . . . ?
C10 C11B C12B C11A -58.7(19) . . . . ?
C10 C11B C11A C12A 122.2(13) . . . . ?
C10 C11B C11A C12B 121.5(13) . . . . ?
C10 C9A C9B N1 -118.7(8) . . . . ?
C10 C9A C9B C14A 124.8(12) . . . . ?
C10 C9A C9B C14B 126.0(12) . . . . ?
C9A N1 C8 C6 -160.2(11) . . . . ?
C9A N1 C9B C14A 77.8(18) . . . . ?
C9A N1 C9B C14B 48.3(14) . . . . ?
C9A N1 C9B C10 -67.9(15) . . . . ?
C9A C14A C14B N2 115.9(12) . . . . ?
C9A C14A C14B C13 -123.8(12) . . . . ?
C9A C14A C14B C9B 1.3(14) . . . . ?
C9A C14A C9B N1 -69.7(16) . . . . ?
C9A C14A C9B C14B -2(2) . . . . ?
C9A C14A C9B C10 72.1(17) . . . . ?
C9A C14B C9B N1 -61.4(15) . . . . ?
C9A C14B C9B C14A 178(3) . . . . ?
C9A C14B C9B C10 57.0(16) . . . . ?
C9A C10 C9B N1 65.5(14) . . . . ?
C9A C10 C9B C14A -76.7(19) . . . . ?
C9A C10 C9B C14B -44.4(13) . . . . ?
C9B N1 C8 C6 160.8(11) . . . . ?
C9B N1 C9A C14A -51.1(14) . . . . ?
C9B N1 C9A C14B -82.7(18) . . . . ?
C9B N1 C9A C10 61.1(14) . . . . ?
C9B C14A C14B N2 114.6(12) . . . . ?
C9B C14A C14B C13 -125.1(12) . . . . ?
C9B C14A C14B C9A -1.3(14) . . . . ?
C9B C14A C9A N1 61.5(15) . . . . ?
C9B C14A C9A C14B 178(2) . . . . ?
C9B C14A C9A C10 -53.4(15) . . . . ?
C9B C14B C9A N1 72.0(16) . . . . ?
C9B C14B C9A C14A -2(2) . . . . ?
C9B C14B C9A C10 -66.1(17) . . . . ?
C9B C10 C9A N1 -63.3(14) . . . . ?
C9B C10 C9A C14A 46.5(13) . . . . ?
C9B C10 C9A C14B 76.5(19) . . . . ?
C22 O4 C20 C21 -173.2(9) . . . . ?
C22 O4 C20 C19 7.3(15) . . . . ?
